data_7027868
loop_
_publ_author_name
'Liddle, Stephen T.'
'Clegg, William'
'Morrison, Carole A.'

_publ_section_title
;
 Heavier alkali metal complexes of 2-phenylamidopyridine: An X-ray
 crystallographic and theoretical study of a structurally diverse series
 of crown ether adducts
;
_journal_issue 16
_journal_name_full 'Dalton Transactions'
_journal_page_first 2514
_journal_page_last 2525
_journal_paper_doi 10.1039/b406741j
_journal_year 2004
_chemical_formula_sum 'C23 H33 N2 Na O6'
_chemical_formula_weight 456.50
_chemical_name_systematic
;
?
;
_space_group_IT_number 15
_symmetry_cell_setting monoclinic
_symmetry_space_group_name_Hall '-C 2yc'
_symmetry_space_group_name_H-M 'C 1 2/c 1'
_atom_sites_solution_hydrogens geom
_atom_sites_solution_primary direct
_atom_sites_solution_secondary difmap
_audit_creation_method SHELXL-97
_cell_angle_alpha 90.0
_cell_angle_beta 126.807(3)
_cell_angle_gamma 90.0
_cell_formula_units_Z 8
_cell_length_a 25.053(4)
_cell_length_b 13.698(2)
_cell_length_c 17.424(3)
_cell_measurement_reflns_used 3070
_cell_measurement_temperature 293(2)
_cell_measurement_theta_max 27.79
_cell_measurement_theta_min 2.35
_cell_volume 4787.5(13)
_computing_cell_refinement 'local programs'
_computing_data_collection 'Bruker SMART'
_computing_data_reduction 'Bruker SAINT'
_computing_molecular_graphics 'Bruker SHELXTL'
_computing_publication_material 'SHELXTL and local programs'
_computing_structure_refinement 'Bruker SHELXTL'
_computing_structure_solution 'Bruker SHELXTL'
_diffrn_ambient_temperature 160(2)
_diffrn_measured_fraction_theta_full 0.997
_diffrn_measured_fraction_theta_max 0.997
_diffrn_measurement_device_type 'Bruker SMART CCD diffractometer'
_diffrn_measurement_method 'thin-slice \w scans'
_diffrn_radiation_monochromator graphite
_diffrn_radiation_source 'sealed tube'
_diffrn_radiation_type MoK\a
_diffrn_radiation_wavelength 0.71073
_diffrn_reflns_av_R_equivalents 0.0881
_diffrn_reflns_av_sigmaI/netI 0.1067
_diffrn_reflns_limit_h_max 29
_diffrn_reflns_limit_h_min -26
_diffrn_reflns_limit_k_max 16
_diffrn_reflns_limit_k_min -15
_diffrn_reflns_limit_l_max 11
_diffrn_reflns_limit_l_min -20
_diffrn_reflns_number 12396
_diffrn_reflns_theta_full 25.00
_diffrn_reflns_theta_max 25.00
_diffrn_reflns_theta_min 1.90
_diffrn_standards_number 0
_exptl_absorpt_coefficient_mu 0.106
_exptl_absorpt_correction_T_max 1.00
_exptl_absorpt_correction_T_min 0.27
_exptl_absorpt_correction_type multi-scan
_exptl_absorpt_process_details SADABS
_exptl_crystal_colour yellow
_exptl_crystal_density_diffrn 1.267
_exptl_crystal_density_method 'not measured'
_exptl_crystal_description needle
_exptl_crystal_F_000 1952
_exptl_crystal_size_max 0.72
_exptl_crystal_size_mid 0.12
_exptl_crystal_size_min 0.08
_refine_diff_density_max 0.337
_refine_diff_density_min -0.320
_refine_diff_density_rms 0.058
_refine_ls_extinction_coef 0.00086(17)
_refine_ls_extinction_expression Fc^*^=kFc[1+0.001xFc^2^\l^3^/sin(2\q)]^-1/4^
_refine_ls_extinction_method SHELXL
_refine_ls_goodness_of_fit_ref 0.896
_refine_ls_hydrogen_treatment constr
_refine_ls_matrix_type full
_refine_ls_number_parameters 290
_refine_ls_number_reflns 4205
_refine_ls_number_restraints 0
_refine_ls_restrained_S_all 0.896
_refine_ls_R_factor_all 0.1320
_refine_ls_R_factor_gt 0.0553
_refine_ls_shift/su_max 0.000
_refine_ls_shift/su_mean 0.000
_refine_ls_structure_factor_coef Fsqd
_refine_ls_weighting_details 'calc w=1/[\s^2^(Fo^2^)+(0.0724P)^2^+0.0000P] where P=(Fo^2^+2Fc^2^)/3'
_refine_ls_weighting_scheme calc
_refine_ls_wR_factor_gt 0.1202
_refine_ls_wR_factor_ref 0.1471
_reflns_number_gt 2105
_reflns_number_total 4205
_reflns_threshold_expression I>2\s(I)
_cod_data_source_file b406741jsup1.cif
_cod_data_source_block 3
_cod_original_cell_volume 4787.4(14)
_cod_original_sg_symbol_H-M 'C 2/c'
_cod_database_code 7027868

loop_
_symmetry_equiv_pos_as_xyz
'x, y, z'
'-x, y, -z+1/2'
'x+1/2, y+1/2, z'
'-x+1/2, y+1/2, -z+1/2'
'-x, -y, -z'
'x, -y, z-1/2'
'-x+1/2, -y+1/2, -z'
'x+1/2, -y+1/2, z-1/2'

loop_
_atom_site_label
_atom_site_type_symbol
_atom_site_fract_x
_atom_site_fract_y
_atom_site_fract_z
_atom_site_U_iso_or_equiv
_atom_site_adp_type
_atom_site_occupancy
_atom_site_symmetry_multiplicity
_atom_site_calc_flag
_atom_site_refinement_flags
Na Na 0.24014(6) 0.38852(9) 0.16565(9) 0.0377(4) Uani 1 1 d .
N1 N 0.17863(13) 0.37236(18) 0.23342(18) 0.0346(7) Uani 1 1 d .
N2 N 0.29206(12) 0.38084(17) 0.34173(18) 0.0305(6) Uani 1 1 d .
C1 C 0.11771(17) 0.3783(2) 0.2117(3) 0.0416(9) Uani 1 1 d .
H1 H 0.0815 0.3699 0.1479 0.050 Uiso 1 1 calc R
C2 C 0.10462(17) 0.3958(3) 0.2767(3) 0.0465(10) Uani 1 1 d .
H2 H 0.0612 0.3991 0.2578 0.056 Uiso 1 1 calc R
C3 C 0.15889(17) 0.4084(2) 0.3715(3) 0.0434(9) Uani 1 1 d .
H3 H 0.1523 0.4211 0.4177 0.052 Uiso 1 1 calc R
C4 C 0.22181(16) 0.4022(2) 0.3973(2) 0.0359(8) Uani 1 1 d .
H4 H 0.2581 0.4102 0.4611 0.043 Uiso 1 1 calc R
C5 C 0.23233(16) 0.3833(2) 0.3266(2) 0.0293(8) Uani 1 1 d .
C6 C 0.35087(15) 0.3684(2) 0.4321(2) 0.0294(8) Uani 1 1 d .
C7 C 0.35996(16) 0.3082(2) 0.5052(2) 0.0341(8) Uani 1 1 d .
H7 H 0.3231 0.2783 0.4958 0.041 Uiso 1 1 calc R
C8 C 0.42213(17) 0.2930(2) 0.5899(2) 0.0398(9) Uani 1 1 d .
H8 H 0.4262 0.2536 0.6366 0.048 Uiso 1 1 calc R
C9 C 0.47866(17) 0.3349(3) 0.6073(3) 0.0452(10) Uani 1 1 d .
H9 H 0.5205 0.3234 0.6645 0.054 Uiso 1 1 calc R
C10 C 0.47114(17) 0.3940(3) 0.5375(3) 0.0475(10) Uani 1 1 d .
H10 H 0.5085 0.4233 0.5479 0.057 Uiso 1 1 calc R
C11 C 0.40960(16) 0.4104(2) 0.4529(2) 0.0359(8) Uani 1 1 d .
H11 H 0.4064 0.4508 0.4074 0.043 Uiso 1 1 calc R
O1 O 0.18691(10) 0.57464(15) 0.10279(16) 0.0371(6) Uani 1 1 d .
O2 O 0.32058(11) 0.52141(15) 0.19802(16) 0.0392(6) Uani 1 1 d .
O3 O 0.33776(10) 0.33873(15) 0.16230(15) 0.0366(6) Uani 1 1 d .
O4 O 0.23989(11) 0.20776(15) 0.11535(15) 0.0449(7) Uani 1 1 d .
O5 O 0.10396(12) 0.25983(17) -0.03510(19) 0.0544(7) Uani 1 1 d .
O6 O 0.07660(11) 0.44664(15) -0.00230(15) 0.0397(6) Uani 1 1 d .
C12 C 0.24013(16) 0.6259(2) 0.1839(2) 0.0387(9) Uani 1 1 d .
H12A H 0.2507 0.5967 0.2422 0.046 Uiso 1 1 calc R
H12B H 0.2276 0.6935 0.1815 0.046 Uiso 1 1 calc R
C13 C 0.29950(16) 0.6206(2) 0.1828(2) 0.0393(9) Uani 1 1 d .
H13A H 0.2876 0.6432 0.1216 0.047 Uiso 1 1 calc R
H13B H 0.3352 0.6615 0.2329 0.047 Uiso 1 1 calc R
C14 C 0.37023(16) 0.5039(2) 0.1845(3) 0.0405(9) Uani 1 1 d .
H14A H 0.4068 0.5496 0.2219 0.049 Uiso 1 1 calc R
H14B H 0.3517 0.5116 0.1174 0.049 Uiso 1 1 calc R
C15 C 0.39422(16) 0.4016(2) 0.2166(3) 0.0437(9) Uani 1 1 d .
H15A H 0.4269 0.3849 0.2059 0.052 Uiso 1 1 calc R
H15B H 0.4149 0.3950 0.2845 0.052 Uiso 1 1 calc R
C16 C 0.35451(18) 0.2410(2) 0.1965(3) 0.0490(10) Uani 1 1 d .
H16A H 0.3625 0.2362 0.2582 0.059 Uiso 1 1 calc R
H16B H 0.3948 0.2213 0.2045 0.059 Uiso 1 1 calc R
C17 C 0.29924(18) 0.1775(3) 0.1270(3) 0.0521(11) Uani 1 1 d .
H17A H 0.2922 0.1810 0.0660 0.063 Uiso 1 1 calc R
H17B H 0.3097 0.1104 0.1493 0.063 Uiso 1 1 calc R
C18 C 0.18806(18) 0.1404(3) 0.0567(3) 0.0534(11) Uani 1 1 d .
H18A H 0.1980 0.0793 0.0910 0.064 Uiso 1 1 calc R
H18B H 0.1852 0.1274 -0.0004 0.064 Uiso 1 1 calc R
C19 C 0.12449(18) 0.1778(3) 0.0291(3) 0.0574(11) Uani 1 1 d .
H19A H 0.0910 0.1268 -0.0023 0.069 Uiso 1 1 calc R
H19B H 0.1287 0.1982 0.0858 0.069 Uiso 1 1 calc R
C20 C 0.03934(16) 0.2925(3) -0.0726(3) 0.0525(11) Uani 1 1 d .
H20A H 0.0298 0.2791 -0.0273 0.063 Uiso 1 1 calc R
H20B H 0.0069 0.2581 -0.1317 0.063 Uiso 1 1 calc R
C21 C 0.03451(16) 0.4002(3) -0.0915(2) 0.0443(9) Uani 1 1 d .
H21A H 0.0484 0.4150 -0.1316 0.053 Uiso 1 1 calc R
H21B H -0.0111 0.4222 -0.1241 0.053 Uiso 1 1 calc R
C22 C 0.06993(16) 0.5496(2) -0.0067(2) 0.0397(9) Uani 1 1 d .
H22A H 0.0272 0.5674 -0.0216 0.048 Uiso 1 1 calc R
H22B H 0.0721 0.5752 -0.0567 0.048 Uiso 1 1 calc R
C23 C 0.12491(16) 0.5912(2) 0.0877(2) 0.0408(9) Uani 1 1 d .
H23A H 0.1180 0.6607 0.0887 0.049 Uiso 1 1 calc R
H23B H 0.1256 0.5604 0.1384 0.049 Uiso 1 1 calc R

loop_
_atom_site_aniso_label
_atom_site_aniso_U_11
_atom_site_aniso_U_22
_atom_site_aniso_U_33
_atom_site_aniso_U_23
_atom_site_aniso_U_13
_atom_site_aniso_U_12
Na 0.0494(8) 0.0296(7) 0.0510(8) 0.0003(6) 0.0390(7) -0.0011(6)
N1 0.0361(16) 0.0319(17) 0.0394(18) 0.0079(13) 0.0244(15) 0.0020(12)
N2 0.0363(16) 0.0251(15) 0.0417(17) 0.0012(12) 0.0295(14) -0.0009(12)
C1 0.038(2) 0.040(2) 0.049(2) 0.0122(18) 0.0279(18) 0.0021(17)
C2 0.041(2) 0.049(2) 0.068(3) 0.019(2) 0.042(2) 0.0067(18)
C3 0.055(2) 0.041(2) 0.060(3) 0.0075(18) 0.048(2) 0.0036(18)
C4 0.044(2) 0.0287(19) 0.046(2) -0.0004(16) 0.0330(17) -0.0046(16)
C5 0.044(2) 0.0141(16) 0.043(2) 0.0053(15) 0.0330(18) -0.0006(15)
C6 0.042(2) 0.0155(17) 0.043(2) -0.0027(15) 0.0325(18) 0.0004(14)
C7 0.042(2) 0.0242(18) 0.042(2) -0.0025(15) 0.0281(18) -0.0031(15)
C8 0.054(2) 0.0232(18) 0.043(2) 0.0005(16) 0.0295(19) 0.0007(17)
C9 0.038(2) 0.032(2) 0.050(2) -0.0031(18) 0.0181(18) 0.0023(16)
C10 0.042(2) 0.037(2) 0.063(3) 0.001(2) 0.031(2) -0.0052(18)
C11 0.044(2) 0.0273(19) 0.050(2) 0.0013(16) 0.0352(19) -0.0040(16)
O1 0.0471(14) 0.0298(13) 0.0538(15) -0.0076(11) 0.0406(12) -0.0033(11)
O2 0.0515(14) 0.0250(13) 0.0622(16) 0.0015(11) 0.0454(12) 0.0006(11)
O3 0.0495(14) 0.0237(12) 0.0486(14) 0.0051(11) 0.0358(12) 0.0066(11)
O4 0.0556(15) 0.0279(13) 0.0471(15) -0.0062(11) 0.0286(13) -0.0149(12)
O5 0.0547(16) 0.0334(15) 0.096(2) 0.0086(14) 0.0561(15) 0.0056(12)
O6 0.0515(14) 0.0257(13) 0.0446(15) 0.0017(11) 0.0303(12) 0.0008(11)
C12 0.056(2) 0.0222(18) 0.046(2) -0.0084(16) 0.0343(18) -0.0014(16)
C13 0.055(2) 0.0193(19) 0.052(2) -0.0040(16) 0.0362(19) -0.0048(16)
C14 0.0400(19) 0.039(2) 0.053(2) -0.0055(17) 0.0331(18) -0.0080(17)
C15 0.038(2) 0.048(2) 0.053(2) 0.0009(19) 0.0317(18) 0.0028(18)
C16 0.060(2) 0.033(2) 0.071(3) 0.0165(19) 0.048(2) 0.0174(19)
C17 0.066(3) 0.030(2) 0.077(3) 0.005(2) 0.052(2) 0.0111(19)
C18 0.068(3) 0.038(2) 0.052(2) -0.0004(18) 0.035(2) -0.005(2)
C19 0.067(3) 0.034(2) 0.099(3) 0.002(2) 0.064(3) -0.0042(19)
C20 0.043(2) 0.043(2) 0.069(3) -0.014(2) 0.032(2) -0.0079(18)
C21 0.038(2) 0.049(2) 0.047(2) 0.0020(19) 0.0256(18) 0.0063(17)
C22 0.049(2) 0.029(2) 0.062(3) 0.0119(17) 0.044(2) 0.0079(17)
C23 0.054(2) 0.0256(19) 0.068(3) -0.0021(17) 0.051(2) 0.0016(17)

loop_
_atom_type_symbol
_atom_type_description
_atom_type_scat_dispersion_real
_atom_type_scat_dispersion_imag
_atom_type_scat_source
C C 0.0033 0.0016 'International Tables Vol C Tables 4.2.6.8 and 6.1.1.4'
H H 0.0000 0.0000 'International Tables Vol C Tables 4.2.6.8 and 6.1.1.4'
N N 0.0061 0.0033 'International Tables Vol C Tables 4.2.6.8 and 6.1.1.4'
O O 0.0106 0.0060 'International Tables Vol C Tables 4.2.6.8 and 6.1.1.4'
Na Na 0.0362 0.0249 'International Tables Vol C Tables 4.2.6.8 and 6.1.1.4'

loop_
_geom_angle_atom_site_label_1
_geom_angle_atom_site_label_2
_geom_angle_atom_site_label_3
_geom_angle
N1 Na O2 127.46(9)
N1 Na N2 54.79(9)
O2 Na N2 89.85(8)
N1 Na O3 150.24(9)
O2 Na O3 63.40(7)
N2 Na O3 102.27(8)
N1 Na O4 101.50(9)
O2 Na O4 126.76(9)
N2 Na O4 105.29(9)
O3 Na O4 63.55(8)
N1 Na O1 88.91(8)
O2 Na O1 63.61(7)
N2 Na O1 107.11(8)
O3 Na O1 118.18(8)
O4 Na O1 145.98(8)
C1 N1 C5 118.5(3)
C1 N1 Na 143.1(2)
C5 N1 Na 96.2(2)
C5 N2 C6 121.7(3)
C5 N2 Na 93.30(19)
C6 N2 Na 144.7(2)
N1 C1 C2 124.9(3)
C1 C2 C3 117.1(3)
C4 C3 C2 120.2(3)
C3 C4 C5 120.2(3)
N2 C5 N1 114.6(3)
N2 C5 C4 126.1(3)
N1 C5 C4 119.1(3)
N2 C6 C11 118.7(3)
N2 C6 C7 125.8(3)
C11 C6 C7 115.2(3)
C8 C7 C6 121.4(3)
C7 C8 C9 121.7(3)
C10 C9 C8 118.0(3)
C11 C10 C9 121.1(3)
C10 C11 C6 122.5(3)
C12 O1 C23 112.0(2)
C12 O1 Na 96.84(17)
C23 O1 Na 115.46(18)
C14 O2 C13 113.2(2)
C14 O2 Na 120.33(18)
C13 O2 Na 119.39(18)
C16 O3 C15 111.3(2)
C16 O3 Na 106.59(19)
C15 O3 Na 113.77(18)
C18 O4 C17 109.8(3)
C18 O4 Na 132.5(2)
C17 O4 Na 115.46(18)
C20 O5 C19 112.6(3)
C21 O6 C22 113.9(2)
O1 C12 C13 108.1(3)
O2 C13 C12 107.7(3)
O2 C14 C15 107.0(3)
O3 C15 C14 107.5(2)
O3 C16 C17 108.5(3)
O4 C17 C16 109.4(3)
O4 C18 C19 111.0(3)
O5 C19 C18 110.0(3)
O5 C20 C21 109.5(3)
O6 C21 C20 107.1(3)
O6 C22 C23 108.7(3)
O1 C23 C22 109.1(3)

loop_
_geom_bond_atom_site_label_1
_geom_bond_atom_site_label_2
_geom_bond_distance
Na N1 2.449(3)
Na O2 2.516(2)
Na N2 2.517(3)
Na O3 2.573(2)
Na O4 2.625(3)
Na O1 2.780(2)
N1 C1 1.337(4)
N1 C5 1.360(4)
N2 C5 1.355(4)
N2 C6 1.378(4)
C1 C2 1.377(5)
C2 C3 1.384(5)
C3 C4 1.358(4)
C4 C5 1.429(4)
C6 C11 1.410(4)
C6 C7 1.417(4)
C7 C8 1.376(4)
C8 C9 1.383(5)
C9 C10 1.378(5)
C10 C11 1.370(4)
O1 C12 1.418(3)
O1 C23 1.429(4)
O2 C14 1.418(4)
O2 C13 1.424(3)
O3 C16 1.423(4)
O3 C15 1.426(4)
O4 C18 1.412(4)
O4 C17 1.436(4)
O5 C20 1.407(4)
O5 C19 1.445(4)
O6 C21 1.403(4)
O6 C22 1.416(4)
C12 C13 1.501(4)
C14 C15 1.495(4)
C16 C17 1.460(5)
C18 C19 1.454(5)
C20 C21 1.500(5)
C22 C23 1.488(4)
